data_2236928
loop_
_publ_author_name
'Kinfe, Henok H.'
'Belay, Yonas H.'
'Phasha, Zanele H.'

_publ_section_title
;
 2-(2-Hydroxypropan-2-yl)-6-(prop-2-ynyloxy)-1-benzofuran-3(2<i>H</i>)-one
;
_journal_coeditor_code IS5212
_journal_issue 12
_journal_name_full 'Acta Crystallographica Section E'
_journal_page_first o3379
_journal_paper_doi 10.1107/S1600536812045606
_journal_volume 68
_journal_year 2012
_chemical_formula_iupac 'C14 H14 O4'
_chemical_formula_moiety 'C14 H14 O4'
_chemical_formula_sum 'C14 H14 O4'
_chemical_formula_weight 246.25
_chemical_name_systematic
;
2-(2-Hydroxypropan-2-yl)-6-(prop-2-ynyloxy)-1-benzofuran-3(2<i>H</i>)-one
;
_space_group_IT_number 2
_symmetry_cell_setting triclinic
_symmetry_space_group_name_Hall '-P 1'
_symmetry_space_group_name_H-M 'P -1'
_atom_sites_solution_hydrogens geom
_atom_sites_solution_primary direct
_atom_sites_solution_secondary difmap
_audit_creation_method 'WinGX routine CIF_UPDATE'
_cell_angle_alpha 85.758(2)
_cell_angle_beta 80.455(2)
_cell_angle_gamma 81.829(2)
_cell_formula_units_Z 2
_cell_length_a 5.4199(2)
_cell_length_b 9.0785(3)
_cell_length_c 12.3555(4)
_cell_measurement_reflns_used 4605
_cell_measurement_temperature 100(2)
_cell_measurement_theta_max 66.09
_cell_measurement_theta_min 4.93
_cell_volume 592.65(4)
_computing_cell_refinement 'SAINT (Bruker, 2008)'
_computing_data_collection 'APEX2 (Bruker, 2011)'
_computing_data_reduction 'SAINT (Bruker, 2008)'
_computing_molecular_graphics 'ORTEP-3 for Windows (Farrugia, 1997)'
_computing_publication_material 'WinGX (Farrugia, 1999)'
_computing_structure_refinement 'SHELXL97 (Sheldrick, 2008)'
_computing_structure_solution 'SHELXS97 (Sheldrick, 2008)'
_diffrn_ambient_temperature 100(2)
_diffrn_detector_area_resol_mean 8.4
_diffrn_measured_fraction_theta_full 0.952
_diffrn_measured_fraction_theta_max 0.952
_diffrn_measurement_device_type 'Bruker APEX DUO 4K CCD'
_diffrn_measurement_method '\f and \w scans'
_diffrn_radiation_monochromator 'Incoatec Quazar Multilayer Mirror'
_diffrn_radiation_type CuK\a
_diffrn_radiation_wavelength 1.54178
_diffrn_reflns_av_R_equivalents 0.025
_diffrn_reflns_limit_h_max 6
_diffrn_reflns_limit_h_min -4
_diffrn_reflns_limit_k_max 10
_diffrn_reflns_limit_k_min -10
_diffrn_reflns_limit_l_max 14
_diffrn_reflns_limit_l_min -14
_diffrn_reflns_number 10266
_diffrn_reflns_theta_full 66.28
_diffrn_reflns_theta_max 66.28
_diffrn_reflns_theta_min 4.93
_diffrn_standards_decay_% 0
_diffrn_standards_interval_count 0
_diffrn_standards_interval_time 0
_diffrn_standards_number 0
_exptl_absorpt_coefficient_mu 0.838
_exptl_absorpt_correction_T_max 0.9134
_exptl_absorpt_correction_T_min 0.7358
_exptl_absorpt_correction_type multi-scan
_exptl_absorpt_process_details
;
(SADABS; Bruker, 2008)
;
_exptl_crystal_colour colourless
_exptl_crystal_density_diffrn 1.38
_exptl_crystal_density_method 'not measured'
_exptl_crystal_description needle
_exptl_crystal_F_000 260
_exptl_crystal_size_max 0.39
_exptl_crystal_size_mid 0.11
_exptl_crystal_size_min 0.11
_refine_diff_density_max 0.213
_refine_diff_density_min -0.167
_refine_ls_extinction_method none
_refine_ls_goodness_of_fit_ref 1.033
_refine_ls_hydrogen_treatment constr
_refine_ls_matrix_type full
_refine_ls_number_parameters 166
_refine_ls_number_reflns 1983
_refine_ls_number_restraints 0
_refine_ls_restrained_S_all 1.033
_refine_ls_R_factor_all 0.0335
_refine_ls_R_factor_gt 0.0321
_refine_ls_shift/su_max 0
_refine_ls_shift/su_mean 0
_refine_ls_structure_factor_coef Fsqd
_refine_ls_weighting_details 'calc w=1/[\s^2^(Fo^2^)+(0.0364P)^2^+0.2704P] where P=(Fo^2^+2Fc^2^)/3'
_refine_ls_weighting_scheme calc
_refine_ls_wR_factor_ref 0.0822
_reflns_number_gt 1888
_reflns_number_total 1983
_reflns_threshold_expression I>2\s(I)
_cod_data_source_file is5212.cif
_cod_data_source_block I
_cod_database_code 2236928
_cod_database_fobs_code 2236928

loop_
_symmetry_equiv_pos_as_xyz
'x, y, z'
'-x, -y, -z'

loop_
_atom_site_type_symbol
_atom_site_label
_atom_site_fract_x
_atom_site_fract_y
_atom_site_fract_z
_atom_site_U_iso_or_equiv
_atom_site_adp_type
_atom_site_calc_flag
_atom_site_refinement_flags
_atom_site_occupancy
C C1 0.2006(3) 0.84616(15) 0.02726(11) 0.0261(3) Uani d . 1
H H1 0.1077 0.8209 -0.0259 0.031 Uiso calc R 1
C C2 0.3167(2) 0.87773(14) 0.09371(10) 0.0223(3) Uani d . 1
C C3 0.4670(2) 0.91785(15) 0.17253(10) 0.0223(3) Uani d . 1
H H3A 0.6387 0.9299 0.1339 0.027 Uiso calc R 1
H H3B 0.3894 1.0148 0.2026 0.027 Uiso calc R 1
C C4 0.2852(2) 0.80294(13) 0.34321(10) 0.0172(3) Uani d . 1
C C5 0.0548(2) 0.89754(13) 0.34541(10) 0.0189(3) Uani d . 1
H H5 0.0309 0.9688 0.2866 0.023 Uiso calc R 1
C C6 -0.1355(2) 0.88612(13) 0.43326(10) 0.0180(3) Uani d . 1
H H6 -0.2907 0.9504 0.4362 0.022 Uiso calc R 1
C C7 -0.0975(2) 0.77883(13) 0.51799(10) 0.0167(3) Uani d . 1
C C8 0.1301(2) 0.68501(13) 0.51207(10) 0.0164(3) Uani d . 1
C C9 0.3268(2) 0.69443(13) 0.42660(10) 0.0177(3) Uani d . 1
H H9 0.4822 0.6306 0.4246 0.021 Uiso calc R 1
C C10 -0.2529(2) 0.73992(13) 0.61999(10) 0.0173(3) Uani d . 1
C C11 -0.0979(2) 0.60810(13) 0.67327(10) 0.0177(3) Uani d . 1
H H11 -0.1864 0.5181 0.6763 0.021 Uiso calc R 1
C C12 -0.0406(2) 0.62882(13) 0.78842(10) 0.0183(3) Uani d . 1
C C13 0.1469(2) 0.49897(14) 0.82127(11) 0.0237(3) Uani d . 1
H H13A 0.3049 0.4962 0.7693 0.036 Uiso calc R 1
H H13B 0.0765 0.4055 0.8203 0.036 Uiso calc R 1
H H13C 0.1802 0.5115 0.8954 0.036 Uiso calc R 1
C C14 -0.2814(2) 0.64049(15) 0.87195(10) 0.0233(3) Uani d . 1
H H14A -0.2438 0.6637 0.9432 0.035 Uiso calc R 1
H H14B -0.3504 0.5455 0.8793 0.035 Uiso calc R 1
H H14C -0.4052 0.7198 0.8472 0.035 Uiso calc R 1
O O1 0.05931(15) 0.76695(9) 0.78783(7) 0.0193(2) Uani d . 1
H H 0.2022 0.7612 0.7486 0.029 Uiso calc R 1
O O2 0.14038(15) 0.58334(9) 0.59873(7) 0.0187(2) Uani d . 1
O O3 0.48574(16) 0.80822(10) 0.26152(7) 0.0215(2) Uani d . 1
O O4 -0.46595(15) 0.79629(10) 0.65811(7) 0.0215(2) Uani d . 1

loop_
_atom_site_aniso_label
_atom_site_aniso_U_11
_atom_site_aniso_U_22
_atom_site_aniso_U_33
_atom_site_aniso_U_12
_atom_site_aniso_U_13
_atom_site_aniso_U_23
C1 0.0272(7) 0.0300(7) 0.0206(7) -0.0034(6) -0.0019(5) -0.0033(5)
C2 0.0241(7) 0.0221(6) 0.0176(6) -0.0009(5) 0.0036(5) 0.0003(5)
C3 0.0251(7) 0.0247(7) 0.0167(6) -0.0065(5) -0.0002(5) 0.0016(5)
C4 0.0184(6) 0.0194(6) 0.0144(6) -0.0047(5) -0.0010(5) -0.0043(5)
C5 0.0222(6) 0.0188(6) 0.0161(6) -0.0023(5) -0.0050(5) -0.0006(5)
C6 0.0173(6) 0.0185(6) 0.0187(6) -0.0003(5) -0.0047(5) -0.0033(5)
C7 0.0163(6) 0.0180(6) 0.0166(6) -0.0030(4) -0.0035(5) -0.0038(5)
C8 0.0204(6) 0.0151(6) 0.0150(6) -0.0034(5) -0.0049(5) -0.0024(4)
C9 0.0171(6) 0.0186(6) 0.0175(6) -0.0002(5) -0.0034(5) -0.0038(5)
C10 0.0166(6) 0.0197(6) 0.0174(6) -0.0050(5) -0.0041(5) -0.0041(5)
C11 0.0161(6) 0.0187(6) 0.0176(6) -0.0037(5) 0.0003(5) -0.0010(5)
C12 0.0184(6) 0.0195(6) 0.0171(6) -0.0046(5) -0.0021(5) 0.0010(5)
C13 0.0242(7) 0.0239(7) 0.0220(7) -0.0013(5) -0.0043(5) 0.0033(5)
C14 0.0214(7) 0.0302(7) 0.0175(6) -0.0045(5) -0.0013(5) 0.0024(5)
O1 0.0183(5) 0.0207(5) 0.0188(4) -0.0044(3) -0.0002(3) -0.0024(3)
O2 0.0204(5) 0.0182(4) 0.0156(4) 0.0009(3) -0.0002(3) 0.0006(3)
O3 0.0197(5) 0.0272(5) 0.0155(4) -0.0010(3) 0.0005(3) 0.0015(3)
O4 0.0154(5) 0.0279(5) 0.0203(5) -0.0017(3) -0.0014(3) -0.0012(4)

loop_
_atom_type_symbol
_atom_type_description
_atom_type_scat_dispersion_real
_atom_type_scat_dispersion_imag
_atom_type_scat_source
C C 0.0181 0.0091 'International Tables Vol C Tables 4.2.6.8 and 6.1.1.4'
H H 0 0 'International Tables Vol C Tables 4.2.6.8 and 6.1.1.4'
O O 0.0492 0.0322 'International Tables Vol C Tables 4.2.6.8 and 6.1.1.4'

loop_
_geom_angle_atom_site_label_1
_geom_angle_atom_site_label_2
_geom_angle_atom_site_label_3
_geom_angle
C2 C1 H1 180
C1 C2 C3 177.97(13)
O3 C3 C2 112.50(10)
O3 C3 H3A 109.1
C2 C3 H3A 109.1
O3 C3 H3B 109.1
C2 C3 H3B 109.1
H3A C3 H3B 107.8
O3 C4 C9 113.90(10)
O3 C4 C5 123.96(11)
C9 C4 C5 122.14(11)
C6 C5 C4 119.68(11)
C6 C5 H5 120.2
C4 C5 H5 120.2
C5 C6 C7 119.14(11)
C5 C6 H6 120.4
C7 C6 H6 120.4
C8 C7 C6 119.71(11)
C8 C7 C10 107.37(10)
C6 C7 C10 132.92(11)
O2 C8 C9 123.28(11)
O2 C8 C7 113.74(10)
C9 C8 C7 122.98(11)
C8 C9 C4 116.33(11)
C8 C9 H9 121.8
C4 C9 H9 121.8
O4 C10 C7 128.78(11)
O4 C10 C11 125.50(11)
C7 C10 C11 105.72(10)
O2 C11 C10 105.17(9)
O2 C11 C12 108.40(9)
C10 C11 C12 116.67(10)
O2 C11 H11 108.8
C10 C11 H11 108.8
C12 C11 H11 108.8
O1 C12 C14 106.41(10)
O1 C12 C13 110.61(10)
C14 C12 C13 110.22(10)
O1 C12 C11 109.16(9)
C14 C12 C11 110.66(10)
C13 C12 C11 109.74(10)
C12 C13 H13A 109.5
C12 C13 H13B 109.5
H13A C13 H13B 109.5
C12 C13 H13C 109.5
H13A C13 H13C 109.5
H13B C13 H13C 109.5
C12 C14 H14A 109.5
C12 C14 H14B 109.5
H14A C14 H14B 109.5
C12 C14 H14C 109.5
H14A C14 H14C 109.5
H14B C14 H14C 109.5
C12 O1 H 109.5
C8 O2 C11 107.95(9)
C4 O3 C3 118.88(9)

loop_
_geom_bond_atom_site_label_1
_geom_bond_atom_site_label_2
_geom_bond_distance
C1 C2 1.187(2)
C1 H1 0.95
C2 C3 1.4647(18)
C3 O3 1.4339(15)
C3 H3A 0.99
C3 H3B 0.99
C4 O3 1.3586(14)
C4 C9 1.3952(17)
C4 C5 1.4092(18)
C5 C6 1.3767(17)
C5 H5 0.95
C6 C7 1.3968(17)
C6 H6 0.95
C7 C8 1.3906(17)
C7 C10 1.4454(17)
C8 O2 1.3640(15)
C8 C9 1.3777(17)
C9 H9 0.95
C10 O4 1.2264(15)
C10 C11 1.5338(17)
C11 O2 1.4561(14)
C11 C12 1.5359(17)
C11 H11 1
C12 O1 1.4339(14)
C12 C14 1.5198(17)
C12 C13 1.5206(17)
C13 H13A 0.98
C13 H13B 0.98
C13 H13C 0.98
C14 H14A 0.98
C14 H14B 0.98
C14 H14C 0.98
O1 H 0.84

loop_
_geom_hbond_atom_site_label_D
_geom_hbond_atom_site_label_H
_geom_hbond_atom_site_label_A
_geom_hbond_site_symmetry_A
_geom_hbond_distance_DH
_geom_hbond_distance_HA
_geom_hbond_distance_DA
_geom_hbond_angle_DHA
O1 H O4 1_655 0.84 2.01 2.8328(12) 167.3
C1 H1 O1 1_554 0.95 2.45 3.3283(16) 153.5
C5 H5 O1 2_576 0.95 2.52 3.3809(15) 151.6

loop_
_geom_torsion_atom_site_label_1
_geom_torsion_atom_site_label_2
_geom_torsion_atom_site_label_3
_geom_torsion_atom_site_label_4
_geom_torsion
O3 C4 C5 C6 -178.39(10)
C9 C4 C5 C6 1.43(18)
C4 C5 C6 C7 -1.02(17)
C5 C6 C7 C8 -0.40(17)
C5 C6 C7 C10 178.94(12)
C6 C7 C8 O2 -178.57(10)
C10 C7 C8 O2 1.93(14)
C6 C7 C8 C9 1.55(18)
C10 C7 C8 C9 -177.94(11)
O2 C8 C9 C4 178.99(10)
C7 C8 C9 C4 -1.15(18)
O3 C4 C9 C8 179.49(10)
C5 C4 C9 C8 -0.34(17)
C8 C7 C10 O4 178.84(12)
C6 C7 C10 O4 -0.6(2)
C8 C7 C10 C11 -2.06(12)
C6 C7 C10 C11 178.53(12)
O4 C10 C11 O2 -179.31(10)
C7 C10 C11 O2 1.55(12)
O4 C10 C11 C12 -59.16(16)
C7 C10 C11 C12 121.70(11)
O2 C11 C12 O1 68.57(11)
C10 C11 C12 O1 -49.84(13)
O2 C11 C12 C14 -174.64(9)
C10 C11 C12 C14 66.94(13)
O2 C11 C12 C13 -52.79(12)
C10 C11 C12 C13 -171.21(10)
C9 C8 O2 C11 178.98(10)
C7 C8 O2 C11 -0.89(13)
C10 C11 O2 C8 -0.46(12)
C12 C11 O2 C8 -125.94(10)
C9 C4 O3 C3 -178.56(10)
C5 C4 O3 C3 1.28(17)
C2 C3 O3 C4 -76.90(13)
